data_2210706
loop_
_publ_author_name
'Venkataraya Shettigar'
'Jeannie Bee-Jan Teh'
'Hoong-Kun Fun'
'Ibrahim Abdul Razak'
'P. S. Patil'
'S. M. Dharmaprakash'

_publ_section_title
;
 3,4-Dimethoxychalcone
;
_journal_coeditor_code LH2175
_journal_issue 10
_journal_name_full 'Acta Crystallographica Section E'
_journal_page_first o4646
_journal_page_last o4647
_journal_paper_doi 10.1107/S1600536806036920
_journal_volume 62
_journal_year 2006
_chemical_formula_iupac 'C17 H16 O3'
_chemical_formula_moiety 'C17 H16 O3'
_chemical_formula_sum 'C17 H16 O3'
_chemical_formula_weight 268.30
_chemical_name_systematic
;
3,4-Dimethoxychalcone
;
_space_group_IT_number 43
_symmetry_cell_setting orthorhombic
_symmetry_space_group_name_Hall 'F 2 -2d'
_symmetry_space_group_name_H-M 'F d d 2'
_atom_sites_solution_hydrogens geom
_atom_sites_solution_primary direct
_atom_sites_solution_secondary difmap
_audit_creation_method SHELXL-97
_cell_angle_alpha 90.00
_cell_angle_beta 90.00
_cell_angle_gamma 90.00
_cell_formula_units_Z 16
_cell_length_a 27.7541(4)
_cell_length_b 34.1948(4)
_cell_length_c 5.64870(10)
_cell_measurement_reflns_used 6250
_cell_measurement_temperature 100.00(10)
_cell_measurement_theta_max 39.10
_cell_measurement_theta_min 1.89
_cell_volume 5360.88(14)
_computing_cell_refinement 'SAINT (Bruker, 2005)'
_computing_data_collection 'APEX2 (Bruker, 2005)'
_computing_data_reduction SAINT
_computing_molecular_graphics SHELXTL
_computing_publication_material
;
SHELXTL, PARST (Nardelli, 1995) and PLATON (Spek, 2003)
;
_computing_structure_refinement SHELXTL
_computing_structure_solution 'SHELXTL (Sheldrick, 1998)'
_diffrn_ambient_temperature 297(2)
_diffrn_detector_area_resol_mean 8.33
_diffrn_measured_fraction_theta_full 0.999
_diffrn_measured_fraction_theta_max 0.999
_diffrn_measurement_device_type
;
Brucker SMART APEX2 CCD area-detector
;
_diffrn_measurement_method \w
_diffrn_radiation_monochromator graphite
_diffrn_radiation_source 'fine-focus sealed tube'
_diffrn_radiation_type MoK\a
_diffrn_radiation_wavelength 0.71073
_diffrn_reflns_av_R_equivalents 0.0388
_diffrn_reflns_av_sigmaI/netI 0.0221
_diffrn_reflns_limit_h_max 49
_diffrn_reflns_limit_h_min -48
_diffrn_reflns_limit_k_max 55
_diffrn_reflns_limit_k_min -60
_diffrn_reflns_limit_l_max 9
_diffrn_reflns_limit_l_min -9
_diffrn_reflns_number 41010
_diffrn_reflns_theta_full 39.10
_diffrn_reflns_theta_max 39.10
_diffrn_reflns_theta_min 1.89
_diffrn_standards_number 0
_exptl_absorpt_coefficient_mu 0.090
_exptl_absorpt_correction_T_max 0.9707
_exptl_absorpt_correction_T_min 0.8819
_exptl_absorpt_correction_type multi-scan
_exptl_absorpt_process_details '(SADABS; Bruker, 2005)'
_exptl_crystal_colour Yellow
_exptl_crystal_density_diffrn 1.330
_exptl_crystal_density_method 'not measured'
_exptl_crystal_description Block
_exptl_crystal_F_000 2272
_exptl_crystal_size_max 0.51
_exptl_crystal_size_mid 0.37
_exptl_crystal_size_min 0.33
_refine_diff_density_max 0.434
_refine_diff_density_min -0.191
_refine_ls_extinction_method none
_refine_ls_goodness_of_fit_ref 1.082
_refine_ls_hydrogen_treatment constr
_refine_ls_matrix_type full
_refine_ls_number_parameters 183
_refine_ls_number_reflns 4202
_refine_ls_number_restraints 1
_refine_ls_restrained_S_all 1.081
_refine_ls_R_factor_all 0.0435
_refine_ls_R_factor_gt 0.0392
_refine_ls_shift/su_max 0.000
_refine_ls_shift/su_mean 0.000
_refine_ls_structure_factor_coef Fsqd
_refine_ls_weighting_details 'calc w=1/[\s^2^(Fo^2^)+(0.0615P)^2^+1.2638P] where P=(Fo^2^+2Fc^2^)/3'
_refine_ls_weighting_scheme calc
_refine_ls_wR_factor_gt 0.0999
_refine_ls_wR_factor_ref 0.1033
_reflns_number_gt 3915
_reflns_number_total 4202
_reflns_threshold_expression I>2\s(I)
_cod_data_source_file lh2175.cif
_cod_data_source_block I
_cod_depositor_comments
;
The following automatic conversions were performed:
'_symmetry_cell_setting' value 'Orthorhombic' changed to 'orthorhombic'
according to '/home/saulius/struct/CIF-dictionaries/cif_core.dic'
dictionary named 'cif_core.dic' version 2.4.1 from 2010-06-29.

Automatic conversion script
Id: cif_fix_enum 1527 2010-12-29 10:47:43Z saulius 

The following automatic conversions were performed:

'_symmetry_cell_setting' value 'Orthorhombic' changed to
'orthorhombic' according to
/home/saulius/struct/CIF-dictionaries/cif_core.dic dictionary named
'cif_core.dic' version 2.4.1 from 2010-06-29.

Automatic conversion script
Id: cif_fix_values 1715 2011-07-08 13:25:40Z adriana 
;
_cod_database_code 2210706
_cod_database_fobs_code 2210706

loop_
_symmetry_equiv_pos_as_xyz
'x, y, z'
'-x, -y, z'
'x+1/4, -y+1/4, z+1/4'
'-x+1/4, y+1/4, z+1/4'
'x, y+1/2, z+1/2'
'-x, -y+1/2, z+1/2'
'x+1/4, -y+3/4, z+3/4'
'-x+1/4, y+3/4, z+3/4'
'x+1/2, y, z+1/2'
'-x+1/2, -y, z+1/2'
'x+3/4, -y+1/4, z+3/4'
'-x+3/4, y+1/4, z+3/4'
'x+1/2, y+1/2, z'
'-x+1/2, -y+1/2, z'
'x+3/4, -y+3/4, z+1/4'
'-x+3/4, y+3/4, z+1/4'

loop_
_atom_site_type_symbol
_atom_site_label
_atom_site_fract_x
_atom_site_fract_y
_atom_site_fract_z
_atom_site_U_iso_or_equiv
_atom_site_adp_type
_atom_site_calc_flag
_atom_site_refinement_flags
_atom_site_occupancy
O O1 0.53281(3) 0.07319(3) -0.34973(16) 0.02852(19) Uani d . 1
O O2 0.29358(3) 0.06721(2) 0.19859(16) 0.01987(15) Uani d . 1
O O3 0.30342(3) 0.02278(2) 0.56221(15) 0.01910(14) Uani d . 1
C C1 0.62031(4) 0.06420(3) 0.11941(19) 0.01817(16) Uani d . 1
H H1A 0.6035 0.0481 0.2231 0.022 Uiso calc R 1
C C2 0.66863(4) 0.07310(3) 0.1631(2) 0.02060(18) Uani d . 1
H H2A 0.6842 0.0621 0.2927 0.025 Uiso calc R 1
C C3 0.69353(4) 0.09837(3) 0.0135(2) 0.01991(17) Uani d . 1
H H3A 0.7256 0.1044 0.0436 0.024 Uiso calc R 1
C C4 0.67020(4) 0.11471(3) -0.1819(2) 0.01903(17) Uani d . 1
H H4A 0.6864 0.1322 -0.2792 0.023 Uiso calc R 1
C C5 0.62266(4) 0.10473(3) -0.23081(19) 0.01755(16) Uani d . 1
H H5A 0.6076 0.1149 -0.3644 0.021 Uiso calc R 1
C C6 0.59729(3) 0.07951(3) -0.08025(18) 0.01489(14) Uani d . 1
C C7 0.54613(3) 0.06996(3) -0.14283(18) 0.01724(16) Uani d . 1
C C8 0.51258(3) 0.05862(3) 0.04833(18) 0.01668(15) Uani d . 1
H H8A 0.5241 0.0517 0.1972 0.020 Uiso calc R 1
C C9 0.46485(3) 0.05849(3) 0.00222(19) 0.01581(15) Uani d . 1
H H9A 0.4560 0.0648 -0.1519 0.019 Uiso calc R 1
C C10 0.42538(3) 0.04967(3) 0.16424(17) 0.01460(14) Uani d . 1
C C11 0.37894(3) 0.06310(3) 0.10095(18) 0.01509(14) Uani d . 1
H H11A 0.3749 0.0776 -0.0370 0.018 Uiso calc R 1
C C12 0.33943(3) 0.05493(3) 0.24211(18) 0.01480(14) Uani d . 1
C C13 0.34501(3) 0.03140(3) 0.44605(18) 0.01447(14) Uani d . 1
C C14 0.39091(3) 0.01889(3) 0.51160(18) 0.01596(15) Uani d . 1
H H14A 0.3949 0.0041 0.6484 0.019 Uiso calc R 1
C C15 0.43090(3) 0.02839(3) 0.37332(18) 0.01565(15) Uani d . 1
H H15A 0.4615 0.0205 0.4209 0.019 Uiso calc R 1
C C16 0.28695(4) 0.09353(3) 0.0052(2) 0.02065(17) Uani d . 1
H H16A 0.2538 0.1014 -0.0020 0.031 Uiso calc R 1
H H16B 0.2956 0.0807 -0.1399 0.031 Uiso calc R 1
H H16C 0.3070 0.1161 0.0274 0.031 Uiso calc R 1
C C17 0.30589(4) -0.00594(3) 0.7473(2) 0.01967(17) Uani d . 1
H H17A 0.2740 -0.0113 0.8050 0.030 Uiso calc R 1
H H17B 0.3254 0.0038 0.8744 0.030 Uiso calc R 1
H H17C 0.3199 -0.0296 0.6864 0.030 Uiso calc R 1

loop_
_atom_site_aniso_label
_atom_site_aniso_U_11
_atom_site_aniso_U_22
_atom_site_aniso_U_33
_atom_site_aniso_U_12
_atom_site_aniso_U_13
_atom_site_aniso_U_23
O1 0.0187(3) 0.0528(6) 0.0141(3) -0.0041(3) -0.0013(3) 0.0020(3)
O2 0.0121(3) 0.0247(3) 0.0228(4) 0.0015(2) 0.0002(2) 0.0056(3)
O3 0.0149(3) 0.0226(3) 0.0198(3) -0.0009(2) 0.0029(2) 0.0041(3)
C1 0.0164(4) 0.0230(4) 0.0151(4) -0.0022(3) -0.0008(3) 0.0043(3)
C2 0.0170(4) 0.0280(5) 0.0168(4) -0.0022(3) -0.0023(3) 0.0033(4)
C3 0.0158(4) 0.0236(4) 0.0203(4) -0.0042(3) -0.0002(3) -0.0007(3)
C4 0.0187(4) 0.0185(4) 0.0199(4) -0.0026(3) 0.0035(3) 0.0022(3)
C5 0.0173(3) 0.0188(4) 0.0166(4) 0.0007(3) 0.0015(3) 0.0043(3)
C6 0.0137(3) 0.0174(4) 0.0135(3) -0.0001(3) 0.0009(3) 0.0007(3)
C7 0.0143(3) 0.0228(4) 0.0146(4) -0.0003(3) 0.0002(3) 0.0002(3)
C8 0.0142(3) 0.0207(4) 0.0151(4) -0.0005(3) 0.0008(3) 0.0003(3)
C9 0.0135(3) 0.0185(3) 0.0154(4) -0.0010(3) 0.0005(3) -0.0012(3)
C10 0.0124(3) 0.0164(3) 0.0150(4) -0.0008(3) 0.0002(3) -0.0019(3)
C11 0.0132(3) 0.0172(3) 0.0149(3) -0.0007(3) 0.0000(3) 0.0006(3)
C12 0.0125(3) 0.0162(3) 0.0157(4) 0.0001(3) 0.0001(3) -0.0001(3)
C13 0.0140(3) 0.0152(3) 0.0143(3) -0.0013(3) 0.0009(3) -0.0008(3)
C14 0.0154(3) 0.0167(3) 0.0158(4) 0.0000(3) -0.0006(3) 0.0005(3)
C15 0.0134(3) 0.0172(4) 0.0164(4) 0.0008(3) -0.0004(3) -0.0003(3)
C16 0.0176(4) 0.0244(4) 0.0199(4) 0.0030(3) -0.0027(3) 0.0028(4)
C17 0.0210(4) 0.0203(4) 0.0177(4) -0.0039(3) 0.0025(3) 0.0017(3)

loop_
_atom_type_symbol
_atom_type_description
_atom_type_scat_dispersion_real
_atom_type_scat_dispersion_imag
_atom_type_scat_source
C C 0.0033 0.0000 'International Tables Vol C Tables 4.2.6.8 and 6.1.1.4'
H H 0.0000 0.0000 'International Tables Vol C Tables 4.2.6.8 and 6.1.1.4'
O O 0.0106 0.0000 'International Tables Vol C Tables 4.2.6.8 and 6.1.1.4'

loop_
_geom_angle_atom_site_label_1
_geom_angle_atom_site_label_2
_geom_angle_atom_site_label_3
_geom_angle
C12 O2 C16 116.93(8)
C13 O3 C17 117.32(8)
C2 C1 C6 119.96(9)
C2 C1 H1A 120.0
C6 C1 H1A 120.0
C3 C2 C1 120.30(10)
C3 C2 H2A 119.8
C1 C2 H2A 119.8
C2 C3 C4 119.87(9)
C2 C3 H3A 120.1
C4 C3 H3A 120.1
C5 C4 C3 119.92(9)
C5 C4 H4A 120.0
C3 C4 H4A 120.0
C4 C5 C6 120.48(9)
C4 C5 H5A 119.8
C6 C5 H5A 119.8
C1 C6 C5 119.39(9)
C1 C6 C7 122.77(9)
C5 C6 C7 117.84(9)
O1 C7 C8 121.89(9)
O1 C7 C6 119.25(9)
C8 C7 C6 118.80(9)
C9 C8 C7 118.57(9)
C9 C8 H8A 120.7
C7 C8 H8A 120.7
C8 C9 C10 128.06(10)
C8 C9 H9A 116.0
C10 C9 H9A 116.0
C15 C10 C11 118.91(8)
C15 C10 C9 123.78(8)
C11 C10 C9 117.30(9)
C12 C11 C10 120.71(9)
C12 C11 H11A 119.6
C10 C11 H11A 119.6
O2 C12 C11 125.01(9)
O2 C12 C13 115.13(8)
C11 C12 C13 119.84(8)
O3 C13 C14 125.52(9)
O3 C13 C12 115.06(8)
C14 C13 C12 119.41(8)
C13 C14 C15 120.45(9)
C13 C14 H14A 119.8
C15 C14 H14A 119.8
C14 C15 C10 120.51(9)
C14 C15 H15A 119.7
C10 C15 H15A 119.7
O2 C16 H16A 109.5
O2 C16 H16B 109.5
H16A C16 H16B 109.5
O2 C16 H16C 109.5
H16A C16 H16C 109.5
H16B C16 H16C 109.5
O3 C17 H17A 109.5
O3 C17 H17B 109.5
H17A C17 H17B 109.5
O3 C17 H17C 109.5
H17A C17 H17C 109.5
H17B C17 H17C 109.5

loop_
_geom_bond_atom_site_label_1
_geom_bond_atom_site_label_2
_geom_bond_distance
O1 C7 1.2307(13)
O2 C12 1.3624(11)
O2 C16 1.4271(13)
O3 C13 1.3599(12)
O3 C17 1.4362(13)
C1 C2 1.3972(14)
C1 C6 1.3979(14)
C1 H1A 0.9300
C2 C3 1.3922(15)
C2 H2A 0.9300
C3 C4 1.3962(16)
C3 H3A 0.9300
C4 C5 1.3907(14)
C4 H4A 0.9300
C5 C6 1.4009(13)
C5 H5A 0.9300
C6 C7 1.4995(13)
C7 C8 1.4776(14)
C8 C9 1.3498(13)
C8 H8A 0.9300
C9 C10 1.4592(13)
C9 H9A 0.9300
C10 C15 1.3956(14)
C10 C11 1.4141(13)
C11 C12 1.3843(13)
C11 H11A 0.9300
C12 C13 1.4138(14)
C13 C14 1.3939(13)
C14 C15 1.3956(14)
C14 H14A 0.9300
C15 H15A 0.9300
C16 H16A 0.9600
C16 H16B 0.9600
C16 H16C 0.9600
C17 H17A 0.9600
C17 H17B 0.9600
C17 H17C 0.9600

loop_
_geom_hbond_atom_site_label_D
_geom_hbond_atom_site_label_H
_geom_hbond_atom_site_label_A
_geom_hbond_site_symmetry_A
_geom_hbond_distance_DH
_geom_hbond_distance_HA
_geom_hbond_distance_DA
_geom_hbond_angle_DHA
_geom_hbond_publ_flag
C9 H9A O1 1_555 0.93 2.4218 2.7860(10) 103 y
C17 H17C Cg1 2_656 0.96 2.7543 3.3840(10) 124 y

loop_
_geom_torsion_atom_site_label_1
_geom_torsion_atom_site_label_2
_geom_torsion_atom_site_label_3
_geom_torsion_atom_site_label_4
_geom_torsion
C6 C1 C2 C3 2.44(17)
C1 C2 C3 C4 -0.39(17)
C2 C3 C4 C5 -2.05(16)
C3 C4 C5 C6 2.45(16)
C2 C1 C6 C5 -2.04(16)
C2 C1 C6 C7 177.61(10)
C4 C5 C6 C1 -0.40(15)
C4 C5 C6 C7 179.93(9)
C1 C6 C7 O1 -156.45(11)
C5 C6 C7 O1 23.20(15)
C1 C6 C7 C8 26.29(14)
C5 C6 C7 C8 -154.06(9)
O1 C7 C8 C9 -11.70(16)
C6 C7 C8 C9 165.49(9)
C7 C8 C9 C10 -177.79(9)
C8 C9 C10 C15 -20.71(16)
C8 C9 C10 C11 160.42(10)
C15 C10 C11 C12 -0.78(14)
C9 C10 C11 C12 178.15(9)
C16 O2 C12 C11 -6.29(15)
C16 O2 C12 C13 175.24(9)
C10 C11 C12 O2 178.64(9)
C10 C11 C12 C13 -2.96(14)
C17 O3 C13 C14 -9.36(14)
C17 O3 C13 C12 170.33(9)
O2 C12 C13 O3 3.23(13)
C11 C12 C13 O3 -175.33(9)
O2 C12 C13 C14 -177.06(9)
C11 C12 C13 C14 4.38(14)
O3 C13 C14 C15 177.59(9)
C12 C13 C14 C15 -2.08(14)
C13 C14 C15 C10 -1.68(14)
C11 C10 C15 C14 3.11(14)
C9 C10 C15 C14 -175.75(9)

loop_
_cod_related_entry_id
_cod_related_entry_database
_cod_related_entry_code
1 ChemSpider 21427468
